data_7008318
loop_
_publ_author_name
'Cui, Chunming'
'Shafir, Alexandr'
'Schmidt, Joseph A. R.'
'Oliver, Allen G.'
'Arnold, John'

_publ_section_title
;
 Synthesis and characterization of mono beta-diketiminatosamarium
 amides and hydrocarbyls.
;
_journal_issue 8
_journal_name_full 'Dalton transactions (Cambridge, England : 2003)'
_journal_page_first 1387
_journal_page_last 1393
_journal_paper_doi 10.1039/b501437a
_journal_year 2005
_chemical_formula_moiety 'C35 H59 Cl N3 Si2 Sm'
_chemical_formula_sum 'C35 H59 Cl N3 Si2 Sm'
_chemical_formula_weight 763.83
_chemical_name_systematic
;
?
;
_space_group_IT_number 14
_symmetry_cell_setting monoclinic
_symmetry_space_group_name_Hall '-P 2ybc'
_symmetry_space_group_name_H-M 'P 1 21/c 1'
_atom_sites_solution_hydrogens geom
_atom_sites_solution_primary direct
_atom_sites_solution_secondary difmap
_audit_creation_method SHELXL-97
_cell_angle_alpha 90.00
_cell_angle_beta 103.74(3)
_cell_angle_gamma 90.00
_cell_formula_units_Z 4
_cell_length_a 17.208(3)
_cell_length_b 18.256(4)
_cell_length_c 13.022(3)
_cell_measurement_reflns_used 8192
_cell_measurement_temperature 173(2)
_cell_measurement_theta_max 24.74
_cell_measurement_theta_min 1.72
_cell_volume 3973.8(15)
_computing_cell_refinement 'Bruker SAINT v5.10'
_computing_data_collection 'Bruker SMART v5.052d'
_computing_data_reduction 'Bruker SAINT v5.10'
_computing_molecular_graphics SHELXTL-XP
_computing_structure_refinement 'SHELXL-97 (Sheldrick, 1997)'
_computing_structure_solution 'SHELXS-97 (Sheldrick, 1990)'
_diffrn_ambient_temperature 173(2)
_diffrn_measured_fraction_theta_full 0.899
_diffrn_measured_fraction_theta_max 0.899
_diffrn_measurement_device_type 'Bruker SMART 1000'
_diffrn_measurement_method /w\2/q-scans
_diffrn_radiation_monochromator graphite
_diffrn_radiation_source 'fine-focus sealed tube'
_diffrn_radiation_type MoK\a
_diffrn_radiation_wavelength 0.71073
_diffrn_reflns_av_R_equivalents 0.0411
_diffrn_reflns_av_sigmaI/netI 0.0385
_diffrn_reflns_limit_h_max 20
_diffrn_reflns_limit_h_min -18
_diffrn_reflns_limit_k_max 22
_diffrn_reflns_limit_k_min -21
_diffrn_reflns_limit_l_max 11
_diffrn_reflns_limit_l_min -15
_diffrn_reflns_number 17450
_diffrn_reflns_theta_full 25.57
_diffrn_reflns_theta_max 25.57
_diffrn_reflns_theta_min 1.65
_diffrn_standards_decay_% 0
_diffrn_standards_interval_count 0
_diffrn_standards_interval_time 0
_diffrn_standards_number 0
_exptl_absorpt_coefficient_mu 1.630
_exptl_absorpt_correction_T_max 0.7920
_exptl_absorpt_correction_T_min 0.6319
_exptl_absorpt_correction_type empirical
_exptl_absorpt_process_details 'Blessing, 1995'
_exptl_crystal_colour yellow
_exptl_crystal_density_diffrn 1.277
_exptl_crystal_density_method 'not measured'
_exptl_crystal_description block
_exptl_crystal_F_000 1588
_exptl_crystal_size_max 0.31
_exptl_crystal_size_mid 0.26
_exptl_crystal_size_min 0.15
_refine_diff_density_max 0.645
_refine_diff_density_min -1.680
_refine_diff_density_rms 0.089
_refine_ls_extinction_method none
_refine_ls_goodness_of_fit_ref 0.979
_refine_ls_hydrogen_treatment constr
_refine_ls_matrix_type full
_refine_ls_number_parameters 395
_refine_ls_number_reflns 6694
_refine_ls_number_restraints 0
_refine_ls_restrained_S_all 0.979
_refine_ls_R_factor_all 0.0408
_refine_ls_R_factor_gt 0.0310
_refine_ls_shift/su_max 0.002
_refine_ls_shift/su_mean 0.000
_refine_ls_structure_factor_coef Fsqd
_refine_ls_weighting_details 'calc w=1/[\s^2^(Fo^2^)+(0.0509P)^2^+0.0000P] where P=(Fo^2^+2Fc^2^)/3'
_refine_ls_weighting_scheme calc
_refine_ls_wR_factor_gt 0.0744
_refine_ls_wR_factor_ref 0.0776
_reflns_number_gt 5533
_reflns_number_total 6694
_reflns_threshold_expression >2sigma(I)
_cod_data_source_file b501437a.txt
_cod_data_source_block NacNacSmClNTMS2
_cod_original_cell_volume 3973.8(14)
_cod_original_sg_symbol_H-M 'P 21/c'
_cod_database_code 7008318

loop_
_symmetry_equiv_pos_as_xyz
'x, y, z'
'-x, y+1/2, -z+1/2'
'-x, -y, -z'
'x, -y-1/2, z-1/2'

loop_
_atom_site_label
_atom_site_type_symbol
_atom_site_fract_x
_atom_site_fract_y
_atom_site_fract_z
_atom_site_U_iso_or_equiv
_atom_site_adp_type
_atom_site_occupancy
_atom_site_symmetry_multiplicity
_atom_site_calc_flag
_atom_site_refinement_flags
_atom_site_disorder_assembly
_atom_site_disorder_group
Sm1 Sm 0.785228(9) 0.574739(8) 0.329001(12) 0.01960(7) Uani 1 1 d . . .
Cl1 Cl 0.88322(5) 0.63313(5) 0.49323(7) 0.0344(2) Uani 1 1 d . . .
Si1 Si 0.59592(5) 0.57794(5) 0.18117(8) 0.0259(2) Uani 1 1 d . . .
Si2 Si 0.63289(5) 0.70788(5) 0.32676(8) 0.0273(2) Uani 1 1 d . . .
N1 N 0.86354(15) 0.52741(14) 0.2190(2) 0.0221(6) Uani 1 1 d . . .
N2 N 0.78206(15) 0.45150(14) 0.3754(2) 0.0216(6) Uani 1 1 d . . .
N3 N 0.66155(15) 0.62616(14) 0.2784(2) 0.0242(6) Uani 1 1 d . . .
C1 C 1.00862(19) 0.4980(2) 0.2574(3) 0.0332(8) Uani 1 1 d . . .
H1A H 1.0459 0.4664 0.3066 0.050 Uiso 1 1 calc R . .
H1B H 1.0285 0.5485 0.2644 0.050 Uiso 1 1 calc R . .
H1C H 1.0042 0.4810 0.1848 0.050 Uiso 1 1 calc R . .
C2 C 0.92673(18) 0.49499(16) 0.2827(3) 0.0226(7) Uani 1 1 d . . .
C3 C 0.92339(19) 0.45719(17) 0.3768(3) 0.0250(7) Uani 1 1 d . . .
H3A H 0.9740 0.4492 0.4240 0.030 Uiso 1 1 calc R . .
C4 C 0.85803(19) 0.42950(17) 0.4121(3) 0.0246(7) Uani 1 1 d . . .
C5 C 0.8786(2) 0.3716(2) 0.4979(3) 0.0408(10) Uani 1 1 d . . .
H5A H 0.8668 0.3229 0.4663 0.061 Uiso 1 1 calc R . .
H5B H 0.8468 0.3797 0.5500 0.061 Uiso 1 1 calc R . .
H5C H 0.9357 0.3748 0.5328 0.061 Uiso 1 1 calc R . .
C6 C 0.87280(19) 0.55632(18) 0.1193(3) 0.0240(7) Uani 1 1 d . . .
C7 C 0.90002(19) 0.62878(18) 0.1148(3) 0.0258(7) Uani 1 1 d . . .
C8 C 0.9073(2) 0.65618(19) 0.0174(3) 0.0331(8) Uani 1 1 d . . .
H8A H 0.9252 0.7051 0.0128 0.040 Uiso 1 1 calc R . .
C9 C 0.8890(2) 0.6130(2) -0.0728(3) 0.0385(9) Uani 1 1 d . . .
H9A H 0.8952 0.6321 -0.1382 0.046 Uiso 1 1 calc R . .
C10 C 0.8619(2) 0.5429(2) -0.0677(3) 0.0357(9) Uani 1 1 d . . .
H10A H 0.8491 0.5141 -0.1303 0.043 Uiso 1 1 calc R . .
C11 C 0.8524(2) 0.51220(18) 0.0279(3) 0.0276(8) Uani 1 1 d . . .
C12 C 0.9176(2) 0.67735(18) 0.2132(3) 0.0283(8) Uani 1 1 d . . .
H12A H 0.9286 0.6443 0.2763 0.034 Uiso 1 1 calc R . .
C13 C 0.8438(2) 0.72292(19) 0.2170(3) 0.0331(8) Uani 1 1 d . . .
H13A H 0.8507 0.7446 0.2875 0.050 Uiso 1 1 calc R . .
H13B H 0.7964 0.6914 0.2019 0.050 Uiso 1 1 calc R . .
H13C H 0.8371 0.7620 0.1641 0.050 Uiso 1 1 calc R . .
C14 C 0.9909(2) 0.7272(2) 0.2229(3) 0.0470(10) Uani 1 1 d . . .
H14A H 1.0375 0.6974 0.2191 0.070 Uiso 1 1 calc R . .
H14B H 1.0016 0.7531 0.2907 0.070 Uiso 1 1 calc R . .
H14C H 0.9804 0.7629 0.1650 0.070 Uiso 1 1 calc R . .
C15 C 0.8199(2) 0.43478(18) 0.0307(3) 0.0341(9) Uani 1 1 d . . .
H15A H 0.7973 0.4310 0.0945 0.041 Uiso 1 1 calc R . .
C16 C 0.8858(3) 0.3773(2) 0.0416(4) 0.0547(12) Uani 1 1 d . . .
H16A H 0.9265 0.3858 0.1071 0.082 Uiso 1 1 calc R . .
H16B H 0.9103 0.3807 -0.0189 0.082 Uiso 1 1 calc R . .
H16C H 0.8627 0.3283 0.0434 0.082 Uiso 1 1 calc R . .
C17 C 0.7521(3) 0.4182(2) -0.0665(3) 0.0464(11) Uani 1 1 d . . .
H17A H 0.7127 0.4580 -0.0770 0.070 Uiso 1 1 calc R . .
H17B H 0.7261 0.3721 -0.0555 0.070 Uiso 1 1 calc R . .
H17C H 0.7740 0.4139 -0.1291 0.070 Uiso 1 1 calc R . .
C18 C 0.71833(19) 0.40728(17) 0.3965(3) 0.0225(7) Uani 1 1 d . . .
C19 C 0.69633(19) 0.34267(17) 0.3361(3) 0.0259(7) Uani 1 1 d . . .
C20 C 0.6348(2) 0.30012(19) 0.3589(3) 0.0339(8) Uani 1 1 d . . .
H20A H 0.6194 0.2562 0.3203 0.041 Uiso 1 1 calc R . .
C21 C 0.5963(2) 0.3201(2) 0.4357(3) 0.0360(9) Uani 1 1 d . . .
H21A H 0.5554 0.2898 0.4504 0.043 Uiso 1 1 calc R . .
C22 C 0.6171(2) 0.38434(19) 0.4913(3) 0.0330(8) Uani 1 1 d . . .
H22A H 0.5894 0.3982 0.5433 0.040 Uiso 1 1 calc R . .
C23 C 0.6777(2) 0.42916(17) 0.4728(3) 0.0274(8) Uani 1 1 d . . .
C24 C 0.7351(2) 0.32014(19) 0.2473(3) 0.0314(8) Uani 1 1 d . . .
H24A H 0.7729 0.3598 0.2381 0.038 Uiso 1 1 calc R . .
C25 C 0.6724(3) 0.3116(2) 0.1429(3) 0.0497(11) Uani 1 1 d . . .
H25A H 0.6409 0.3567 0.1277 0.075 Uiso 1 1 calc R . .
H25B H 0.6370 0.2705 0.1484 0.075 Uiso 1 1 calc R . .
H25C H 0.6993 0.3020 0.0858 0.075 Uiso 1 1 calc R . .
C26 C 0.7820(3) 0.2496(3) 0.2707(4) 0.0654(14) Uani 1 1 d . . .
H26A H 0.8225 0.2545 0.3374 0.098 Uiso 1 1 calc R . .
H26B H 0.8083 0.2391 0.2133 0.098 Uiso 1 1 calc R . .
H26C H 0.7456 0.2093 0.2765 0.098 Uiso 1 1 calc R . .
C27 C 0.6971(2) 0.5000(2) 0.5363(3) 0.0383(9) Uani 1 1 d . . .
H27A H 0.7260 0.5326 0.4961 0.046 Uiso 1 1 calc R . .
C28 C 0.6239(3) 0.5412(3) 0.5489(4) 0.0664(14) Uani 1 1 d . . .
H28A H 0.6398 0.5895 0.5795 0.100 Uiso 1 1 calc R . .
H28B H 0.5976 0.5137 0.5958 0.100 Uiso 1 1 calc R . .
H28C H 0.5867 0.5471 0.4796 0.100 Uiso 1 1 calc R . .
C29 C 0.7522(4) 0.4873(4) 0.6430(5) 0.131(3) Uani 1 1 d . . .
H29A H 0.7642 0.5342 0.6800 0.197 Uiso 1 1 calc R . .
H29B H 0.8020 0.4650 0.6342 0.197 Uiso 1 1 calc R . .
H29C H 0.7264 0.4545 0.6844 0.197 Uiso 1 1 calc R . .
C30 C 0.5277(2) 0.5151(2) 0.2321(3) 0.0459(10) Uani 1 1 d . . .
H30A H 0.4947 0.4875 0.1731 0.069 Uiso 1 1 calc R . .
H30B H 0.4932 0.5439 0.2667 0.069 Uiso 1 1 calc R . .
H30C H 0.5597 0.4809 0.2832 0.069 Uiso 1 1 calc R . .
C31 C 0.5317(2) 0.6349(2) 0.0750(3) 0.0402(9) Uani 1 1 d . . .
H31A H 0.5034 0.6030 0.0177 0.060 Uiso 1 1 calc R . .
H31B H 0.5653 0.6695 0.0475 0.060 Uiso 1 1 calc R . .
H31C H 0.4927 0.6620 0.1042 0.060 Uiso 1 1 calc R . .
C32 C 0.6589(2) 0.5198(2) 0.1132(3) 0.0469(11) Uani 1 1 d . . .
H32A H 0.6241 0.4901 0.0584 0.070 Uiso 1 1 calc R . .
H32B H 0.6932 0.4876 0.1651 0.070 Uiso 1 1 calc R . .
H32C H 0.6924 0.5515 0.0808 0.070 Uiso 1 1 calc R . .
C33 C 0.6318(2) 0.78627(19) 0.2339(3) 0.0428(10) Uani 1 1 d . . .
H33A H 0.6853 0.7928 0.2215 0.064 Uiso 1 1 calc R . .
H33B H 0.6158 0.8311 0.2649 0.064 Uiso 1 1 calc R . .
H33C H 0.5935 0.7760 0.1667 0.064 Uiso 1 1 calc R . .
C34 C 0.5311(2) 0.7011(2) 0.3561(3) 0.0398(9) Uani 1 1 d . . .
H34A H 0.5335 0.6672 0.4152 0.060 Uiso 1 1 calc R . .
H34B H 0.4925 0.6829 0.2934 0.060 Uiso 1 1 calc R . .
H34C H 0.5144 0.7496 0.3750 0.060 Uiso 1 1 calc R . .
C35 C 0.7037(2) 0.7352(2) 0.4537(3) 0.0390(9) Uani 1 1 d . . .
H35A H 0.7573 0.7423 0.4416 0.059 Uiso 1 1 calc R . .
H35B H 0.7056 0.6966 0.5065 0.059 Uiso 1 1 calc R . .
H35C H 0.6854 0.7810 0.4794 0.059 Uiso 1 1 calc R . .

loop_
_atom_site_aniso_label
_atom_site_aniso_U_11
_atom_site_aniso_U_22
_atom_site_aniso_U_33
_atom_site_aniso_U_23
_atom_site_aniso_U_13
_atom_site_aniso_U_12
Sm1 0.01854(10) 0.02012(10) 0.01903(11) 0.00069(7) 0.00226(7) 0.00090(7)
Cl1 0.0323(5) 0.0317(5) 0.0318(5) -0.0072(4) -0.0072(4) 0.0044(4)
Si1 0.0213(5) 0.0290(5) 0.0251(5) 0.0015(4) 0.0008(4) 0.0018(4)
Si2 0.0224(5) 0.0293(5) 0.0310(5) -0.0015(4) 0.0078(4) 0.0041(4)
N1 0.0205(14) 0.0226(14) 0.0221(15) 0.0011(11) 0.0029(12) -0.0012(11)
N2 0.0214(15) 0.0231(14) 0.0194(14) 0.0014(11) 0.0031(11) -0.0020(11)
N3 0.0211(14) 0.0245(14) 0.0259(15) 0.0027(12) 0.0032(12) 0.0012(11)
C1 0.0238(18) 0.038(2) 0.039(2) 0.0042(17) 0.0093(16) 0.0075(16)
C2 0.0207(17) 0.0194(16) 0.0264(18) -0.0031(14) 0.0034(14) -0.0014(13)
C3 0.0196(17) 0.0237(17) 0.0280(19) -0.0002(14) -0.0016(14) 0.0012(14)
C4 0.0245(18) 0.0240(17) 0.0214(17) 0.0011(14) -0.0022(14) -0.0033(14)
C5 0.036(2) 0.044(2) 0.037(2) 0.0183(18) -0.0016(18) 0.0007(18)
C6 0.0189(17) 0.0295(18) 0.0247(18) 0.0028(14) 0.0070(14) 0.0027(14)
C7 0.0218(18) 0.0269(18) 0.0295(19) 0.0024(14) 0.0079(15) 0.0035(14)
C8 0.035(2) 0.0275(19) 0.041(2) 0.0068(16) 0.0159(17) 0.0039(16)
C9 0.050(2) 0.041(2) 0.030(2) 0.0082(17) 0.0196(18) 0.0099(19)
C10 0.043(2) 0.038(2) 0.030(2) -0.0027(17) 0.0171(18) 0.0042(18)
C11 0.0255(18) 0.0310(19) 0.0278(19) -0.0002(15) 0.0096(15) 0.0060(15)
C12 0.0284(19) 0.0264(18) 0.0291(19) 0.0033(15) 0.0050(15) -0.0029(15)
C13 0.039(2) 0.0297(19) 0.030(2) -0.0050(16) 0.0061(16) 0.0009(16)
C14 0.037(2) 0.048(2) 0.052(3) 0.003(2) 0.003(2) -0.0124(19)
C15 0.042(2) 0.031(2) 0.032(2) -0.0043(16) 0.0122(17) -0.0011(16)
C16 0.058(3) 0.033(2) 0.072(3) -0.004(2) 0.014(2) 0.003(2)
C17 0.056(3) 0.048(2) 0.033(2) -0.0109(18) 0.005(2) -0.015(2)
C18 0.0205(17) 0.0230(17) 0.0201(17) 0.0055(13) -0.0027(14) -0.0006(13)
C19 0.0243(18) 0.0250(17) 0.0258(18) 0.0036(14) 0.0007(14) -0.0004(14)
C20 0.034(2) 0.0298(19) 0.035(2) -0.0010(16) 0.0023(17) -0.0123(16)
C21 0.034(2) 0.038(2) 0.038(2) 0.0052(17) 0.0105(17) -0.0119(17)
C22 0.033(2) 0.038(2) 0.031(2) 0.0035(16) 0.0122(16) -0.0053(17)
C23 0.0282(19) 0.0295(19) 0.0225(18) 0.0041(14) 0.0024(15) -0.0027(15)
C24 0.032(2) 0.0289(19) 0.034(2) -0.0025(16) 0.0103(16) -0.0090(16)
C25 0.053(3) 0.062(3) 0.035(2) -0.009(2) 0.011(2) -0.011(2)
C26 0.072(3) 0.068(3) 0.061(3) 0.008(3) 0.027(3) 0.033(3)
C27 0.048(2) 0.040(2) 0.032(2) -0.0091(17) 0.0198(18) -0.0175(18)
C28 0.067(3) 0.056(3) 0.071(3) -0.026(3) 0.007(3) 0.007(3)
C29 0.125(5) 0.111(5) 0.104(5) -0.070(4) -0.079(4) 0.052(4)
C30 0.041(2) 0.046(2) 0.046(3) 0.005(2) 0.0004(19) -0.0129(19)
C31 0.036(2) 0.042(2) 0.035(2) 0.0052(18) -0.0065(17) 0.0055(18)
C32 0.032(2) 0.053(3) 0.049(3) -0.021(2) -0.0039(19) 0.0093(19)
C33 0.045(2) 0.031(2) 0.055(3) 0.0038(19) 0.015(2) 0.0068(18)
C34 0.026(2) 0.051(2) 0.043(2) -0.0059(19) 0.0098(17) 0.0066(17)
C35 0.033(2) 0.043(2) 0.040(2) -0.0125(18) 0.0076(17) 0.0043(18)

loop_
_atom_type_symbol
_atom_type_description
_atom_type_scat_dispersion_real
_atom_type_scat_dispersion_imag
_atom_type_scat_source
C C 0.0033 0.0016 'International Tables Vol C Tables 4.2.6.8 and 6.1.1.4'
H H 0.0000 0.0000 'International Tables Vol C Tables 4.2.6.8 and 6.1.1.4'
N N 0.0061 0.0033 'International Tables Vol C Tables 4.2.6.8 and 6.1.1.4'
Si Si 0.0817 0.0704 'International Tables Vol C Tables 4.2.6.8 and 6.1.1.4'
Cl Cl 0.1484 0.1585 'International Tables Vol C Tables 4.2.6.8 and 6.1.1.4'
Sm Sm -0.1638 3.4418 'International Tables Vol C Tables 4.2.6.8 and 6.1.1.4'

loop_
_geom_angle_atom_site_label_1
_geom_angle_atom_site_label_2
_geom_angle_atom_site_label_3
_geom_angle
_geom_angle_site_symmetry_1
_geom_angle_site_symmetry_3
_geom_angle_publ_flag
N3 Sm1 N2 113.27(9) . . ?
N3 Sm1 N1 127.35(9) . . ?
N2 Sm1 N1 81.69(9) . . ?
N3 Sm1 Cl1 116.47(7) . . ?
N2 Sm1 Cl1 103.39(7) . . ?
N1 Sm1 Cl1 107.24(7) . . ?
N3 Sm1 C2 152.19(9) . . ?
N2 Sm1 C2 69.88(9) . . ?
N1 Sm1 C2 25.18(9) . . ?
Cl1 Sm1 C2 88.04(7) . . ?
N3 Sm1 C4 138.21(9) . . ?
N2 Sm1 C4 25.08(9) . . ?
N1 Sm1 C4 69.33(9) . . ?
Cl1 Sm1 C4 86.14(7) . . ?
C2 Sm1 C4 50.40(9) . . ?
N3 Sm1 Si1 27.89(7) . . ?
N2 Sm1 Si1 94.92(7) . . ?
N1 Sm1 Si1 105.94(7) . . ?
Cl1 Sm1 Si1 143.96(3) . . ?
C2 Sm1 Si1 127.66(6) . . ?
C4 Sm1 Si1 118.85(6) . . ?
N3 Si1 C31 115.36(15) . . ?
N3 Si1 C30 114.16(16) . . ?
C31 Si1 C30 107.03(18) . . ?
N3 Si1 C32 106.43(15) . . ?
C31 Si1 C32 105.77(18) . . ?
C30 Si1 C32 107.5(2) . . ?
N3 Si1 Sm1 38.13(9) . . ?
C31 Si1 Sm1 139.01(13) . . ?
C30 Si1 Sm1 112.93(13) . . ?
C32 Si1 Sm1 70.84(12) . . ?
N3 Si2 C33 112.53(15) . . ?
N3 Si2 C35 111.57(15) . . ?
C33 Si2 C35 105.74(18) . . ?
N3 Si2 C34 112.05(15) . . ?
C33 Si2 C34 108.30(18) . . ?
C35 Si2 C34 106.26(17) . . ?
C2 N1 C6 118.2(3) . . ?
C2 N1 Sm1 106.45(19) . . ?
C6 N1 Sm1 127.9(2) . . ?
C4 N2 C18 119.0(3) . . ?
C4 N2 Sm1 107.46(19) . . ?
C18 N2 Sm1 131.0(2) . . ?
Si1 N3 Si2 120.81(15) . . ?
Si1 N3 Sm1 113.98(13) . . ?
Si2 N3 Sm1 125.18(14) . . ?
C2 C1 H1A 109.5 . . ?
C2 C1 H1B 109.5 . . ?
H1A C1 H1B 109.5 . . ?
C2 C1 H1C 109.5 . . ?
H1A C1 H1C 109.5 . . ?
H1B C1 H1C 109.5 . . ?
N1 C2 C3 123.8(3) . . ?
N1 C2 C1 120.4(3) . . ?
C3 C2 C1 115.7(3) . . ?
N1 C2 Sm1 48.37(15) . . ?
C3 C2 Sm1 82.08(18) . . ?
C1 C2 Sm1 149.1(2) . . ?
C4 C3 C2 131.0(3) . . ?
C4 C3 H3A 114.5 . . ?
C2 C3 H3A 114.5 . . ?
N2 C4 C3 124.2(3) . . ?
N2 C4 C5 120.6(3) . . ?
C3 C4 C5 115.2(3) . . ?
N2 C4 Sm1 47.46(15) . . ?
C3 C4 Sm1 82.14(19) . . ?
C5 C4 Sm1 151.6(2) . . ?
C4 C5 H5A 109.5 . . ?
C4 C5 H5B 109.5 . . ?
H5A C5 H5B 109.5 . . ?
C4 C5 H5C 109.5 . . ?
H5A C5 H5C 109.5 . . ?
H5B C5 H5C 109.5 . . ?
C7 C6 C11 121.3(3) . . ?
C7 C6 N1 119.3(3) . . ?
C11 C6 N1 119.4(3) . . ?
C8 C7 C6 118.4(3) . . ?
C8 C7 C12 120.8(3) . . ?
C6 C7 C12 120.8(3) . . ?
C9 C8 C7 120.9(3) . . ?
C9 C8 H8A 119.5 . . ?
C7 C8 H8A 119.5 . . ?
C10 C9 C8 120.1(3) . . ?
C10 C9 H9A 119.9 . . ?
C8 C9 H9A 119.9 . . ?
C9 C10 C11 121.8(3) . . ?
C9 C10 H10A 119.1 . . ?
C11 C10 H10A 119.1 . . ?
C10 C11 C6 117.4(3) . . ?
C10 C11 C15 120.6(3) . . ?
C6 C11 C15 121.9(3) . . ?
C7 C12 C13 110.0(3) . . ?
C7 C12 C14 114.0(3) . . ?
C13 C12 C14 110.3(3) . . ?
C7 C12 H12A 107.4 . . ?
C13 C12 H12A 107.4 . . ?
C14 C12 H12A 107.4 . . ?
C12 C13 H13A 109.5 . . ?
C12 C13 H13B 109.5 . . ?
H13A C13 H13B 109.5 . . ?
C12 C13 H13C 109.5 . . ?
H13A C13 H13C 109.5 . . ?
H13B C13 H13C 109.5 . . ?
C12 C14 H14A 109.5 . . ?
C12 C14 H14B 109.5 . . ?
H14A C14 H14B 109.5 . . ?
C12 C14 H14C 109.5 . . ?
H14A C14 H14C 109.5 . . ?
H14B C14 H14C 109.5 . . ?
C11 C15 C16 111.9(3) . . ?
C11 C15 C17 112.0(3) . . ?
C16 C15 C17 110.1(3) . . ?
C11 C15 H15A 107.5 . . ?
C16 C15 H15A 107.5 . . ?
C17 C15 H15A 107.5 . . ?
C15 C16 H16A 109.5 . . ?
C15 C16 H16B 109.5 . . ?
H16A C16 H16B 109.5 . . ?
C15 C16 H16C 109.5 . . ?
H16A C16 H16C 109.5 . . ?
H16B C16 H16C 109.5 . . ?
C15 C17 H17A 109.5 . . ?
C15 C17 H17B 109.5 . . ?
H17A C17 H17B 109.5 . . ?
C15 C17 H17C 109.5 . . ?
H17A C17 H17C 109.5 . . ?
H17B C17 H17C 109.5 . . ?
C23 C18 C19 121.2(3) . . ?
C23 C18 N2 120.5(3) . . ?
C19 C18 N2 118.3(3) . . ?
C20 C19 C18 117.3(3) . . ?
C20 C19 C24 120.1(3) . . ?
C18 C19 C24 122.6(3) . . ?
C21 C20 C19 121.8(3) . . ?
C21 C20 H20A 119.1 . . ?
C19 C20 H20A 119.1 . . ?
C20 C21 C22 119.9(3) . . ?
C20 C21 H21A 120.1 . . ?
C22 C21 H21A 120.1 . . ?
C21 C22 C23 121.3(3) . . ?
C21 C22 H22A 119.3 . . ?
C23 C22 H22A 119.3 . . ?
C22 C23 C18 118.4(3) . . ?
C22 C23 C27 118.7(3) . . ?
C18 C23 C27 122.9(3) . . ?
C26 C24 C19 112.7(3) . . ?
C26 C24 C25 108.8(3) . . ?
C19 C24 C25 111.1(3) . . ?
C26 C24 H24A 108.0 . . ?
C19 C24 H24A 108.0 . . ?
C25 C24 H24A 108.0 . . ?
C24 C25 H25A 109.5 . . ?
C24 C25 H25B 109.5 . . ?
H25A C25 H25B 109.5 . . ?
C24 C25 H25C 109.5 . . ?
H25A C25 H25C 109.5 . . ?
H25B C25 H25C 109.5 . . ?
C24 C26 H26A 109.5 . . ?
C24 C26 H26B 109.5 . . ?
H26A C26 H26B 109.5 . . ?
C24 C26 H26C 109.5 . . ?
H26A C26 H26C 109.5 . . ?
H26B C26 H26C 109.5 . . ?
C29 C27 C28 109.6(4) . . ?
C29 C27 C23 112.3(4) . . ?
C28 C27 C23 113.6(3) . . ?
C29 C27 H27A 107.0 . . ?
C28 C27 H27A 107.0 . . ?
C23 C27 H27A 107.0 . . ?
C27 C28 H28A 109.5 . . ?
C27 C28 H28B 109.5 . . ?
H28A C28 H28B 109.5 . . ?
C27 C28 H28C 109.5 . . ?
H28A C28 H28C 109.5 . . ?
H28B C28 H28C 109.5 . . ?
C27 C29 H29A 109.5 . . ?
C27 C29 H29B 109.5 . . ?
H29A C29 H29B 109.5 . . ?
C27 C29 H29C 109.5 . . ?
H29A C29 H29C 109.5 . . ?
H29B C29 H29C 109.5 . . ?
Si1 C30 H30A 109.5 . . ?
Si1 C30 H30B 109.5 . . ?
H30A C30 H30B 109.5 . . ?
Si1 C30 H30C 109.5 . . ?
H30A C30 H30C 109.5 . . ?
H30B C30 H30C 109.5 . . ?
Si1 C31 H31A 109.5 . . ?
Si1 C31 H31B 109.5 . . ?
H31A C31 H31B 109.5 . . ?
Si1 C31 H31C 109.5 . . ?
H31A C31 H31C 109.5 . . ?
H31B C31 H31C 109.5 . . ?
Si1 C32 H32A 109.5 . . ?
Si1 C32 H32B 109.5 . . ?
H32A C32 H32B 109.5 . . ?
Si1 C32 H32C 109.5 . . ?
H32A C32 H32C 109.5 . . ?
H32B C32 H32C 109.5 . . ?
Si2 C33 H33A 109.5 . . ?
Si2 C33 H33B 109.5 . . ?
H33A C33 H33B 109.5 . . ?
Si2 C33 H33C 109.5 . . ?
H33A C33 H33C 109.5 . . ?
H33B C33 H33C 109.5 . . ?
Si2 C34 H34A 109.5 . . ?
Si2 C34 H34B 109.5 . . ?
H34A C34 H34B 109.5 . . ?
Si2 C34 H34C 109.5 . . ?
H34A C34 H34C 109.5 . . ?
H34B C34 H34C 109.5 . . ?
Si2 C35 H35A 109.5 . . ?
Si2 C35 H35B 109.5 . . ?
H35A C35 H35B 109.5 . . ?
Si2 C35 H35C 109.5 . . ?
H35A C35 H35C 109.5 . . ?
H35B C35 H35C 109.5 . . ?

loop_
_geom_bond_atom_site_label_1
_geom_bond_atom_site_label_2
_geom_bond_distance
_geom_bond_site_symmetry_2
_geom_bond_publ_flag
Sm1 N3 2.276(3) . ?
Sm1 N2 2.333(3) . ?
Sm1 N1 2.352(3) . ?
Sm1 Cl1 2.6154(11) . ?
Sm1 C2 3.018(3) . ?
Sm1 C4 3.021(3) . ?
Sm1 Si1 3.3678(14) . ?
Si1 N3 1.724(3) . ?
Si1 C31 1.868(4) . ?
Si1 C30 1.872(4) . ?
Si1 C32 1.881(4) . ?
Si2 N3 1.736(3) . ?
Si2 C33 1.870(4) . ?
Si2 C35 1.874(4) . ?
Si2 C34 1.883(3) . ?
N1 C2 1.339(4) . ?
N1 C6 1.445(4) . ?
N2 C4 1.342(4) . ?
N2 C18 1.440(4) . ?
C1 C2 1.523(4) . ?
C1 H1A 0.9800 . ?
C1 H1B 0.9800 . ?
C1 H1C 0.9800 . ?
C2 C3 1.419(4) . ?
C3 C4 1.406(5) . ?
C3 H3A 0.9500 . ?
C4 C5 1.518(4) . ?
C5 H5A 0.9800 . ?
C5 H5B 0.9800 . ?
C5 H5C 0.9800 . ?
C6 C7 1.409(4) . ?
C6 C11 1.411(5) . ?
C7 C8 1.398(5) . ?
C7 C12 1.528(5) . ?
C8 C9 1.387(5) . ?
C8 H8A 0.9500 . ?
C9 C10 1.370(5) . ?
C9 H9A 0.9500 . ?
C10 C11 1.409(5) . ?
C10 H10A 0.9500 . ?
C11 C15 1.523(5) . ?
C12 C13 1.528(5) . ?
C12 C14 1.536(5) . ?
C12 H12A 1.0000 . ?
C13 H13A 0.9800 . ?
C13 H13B 0.9800 . ?
C13 H13C 0.9800 . ?
C14 H14A 0.9800 . ?
C14 H14B 0.9800 . ?
C14 H14C 0.9800 . ?
C15 C16 1.526(5) . ?
C15 C17 1.535(5) . ?
C15 H15A 1.0000 . ?
C16 H16A 0.9800 . ?
C16 H16B 0.9800 . ?
C16 H16C 0.9800 . ?
C17 H17A 0.9800 . ?
C17 H17B 0.9800 . ?
C17 H17C 0.9800 . ?
C18 C23 1.401(5) . ?
C18 C19 1.419(4) . ?
C19 C20 1.400(5) . ?
C19 C24 1.522(5) . ?
C20 C21 1.374(5) . ?
C20 H20A 0.9500 . ?
C21 C22 1.380(5) . ?
C21 H21A 0.9500 . ?
C22 C23 1.391(5) . ?
C22 H22A 0.9500 . ?
C23 C27 1.528(5) . ?
C24 C26 1.513(5) . ?
C24 C25 1.529(5) . ?
C24 H24A 1.0000 . ?
C25 H25A 0.9800 . ?
C25 H25B 0.9800 . ?
C25 H25C 0.9800 . ?
C26 H26A 0.9800 . ?
C26 H26B 0.9800 . ?
C26 H26C 0.9800 . ?
C27 C29 1.503(6) . ?
C27 C28 1.510(6) . ?
C27 H27A 1.0000 . ?
C28 H28A 0.9800 . ?
C28 H28B 0.9800 . ?
C28 H28C 0.9800 . ?
C29 H29A 0.9800 . ?
C29 H29B 0.9800 . ?
C29 H29C 0.9800 . ?
C30 H30A 0.9800 . ?
C30 H30B 0.9800 . ?
C30 H30C 0.9800 . ?
C31 H31A 0.9800 . ?
C31 H31B 0.9800 . ?
C31 H31C 0.9800 . ?
C32 H32A 0.9800 . ?
C32 H32B 0.9800 . ?
C32 H32C 0.9800 . ?
C33 H33A 0.9800 . ?
C33 H33B 0.9800 . ?
C33 H33C 0.9800 . ?
C34 H34A 0.9800 . ?
C34 H34B 0.9800 . ?
C34 H34C 0.9800 . ?
C35 H35A 0.9800 . ?
C35 H35B 0.9800 . ?
C35 H35C 0.9800 . ?

loop_
_geom_torsion_atom_site_label_1
_geom_torsion_atom_site_label_2
_geom_torsion_atom_site_label_3
_geom_torsion_atom_site_label_4
_geom_torsion
_geom_torsion_site_symmetry_1
_geom_torsion_site_symmetry_2
_geom_torsion_site_symmetry_3
_geom_torsion_site_symmetry_4
_geom_torsion_publ_flag
N2 Sm1 Si1 N3 133.23(15) . . . . ?
N1 Sm1 Si1 N3 -144.03(15) . . . . ?
Cl1 Sm1 Si1 N3 12.35(15) . . . . ?
C2 Sm1 Si1 N3 -158.47(16) . . . . ?
C4 Sm1 Si1 N3 141.15(16) . . . . ?
N3 Sm1 Si1 C31 65.9(2) . . . . ?
N2 Sm1 Si1 C31 -160.9(2) . . . . ?
N1 Sm1 Si1 C31 -78.2(2) . . . . ?
Cl1 Sm1 Si1 C31 78.2(2) . . . . ?
C2 Sm1 Si1 C31 -92.6(2) . . . . ?
C4 Sm1 Si1 C31 -153.0(2) . . . . ?
N3 Sm1 Si1 C30 -100.4(2) . . . . ?
N2 Sm1 Si1 C30 32.80(16) . . . . ?
N1 Sm1 Si1 C30 115.55(16) . . . . ?
Cl1 Sm1 Si1 C30 -88.08(16) . . . . ?
C2 Sm1 Si1 C30 101.11(17) . . . . ?
C4 Sm1 Si1 C30 40.73(17) . . . . ?
N3 Sm1 Si1 C32 158.1(2) . . . . ?
N2 Sm1 Si1 C32 -68.68(17) . . . . ?
N1 Sm1 Si1 C32 14.06(16) . . . . ?
Cl1 Sm1 Si1 C32 170.44(15) . . . . ?
C2 Sm1 Si1 C32 -0.37(17) . . . . ?
C4 Sm1 Si1 C32 -60.76(17) . . . . ?
N3 Sm1 N1 C2 -172.59(18) . . . . ?
N2 Sm1 N1 C2 -59.6(2) . . . . ?
Cl1 Sm1 N1 C2 41.9(2) . . . . ?
C4 Sm1 N1 C2 -36.99(19) . . . . ?
Si1 Sm1 N1 C2 -152.37(18) . . . . ?
N3 Sm1 N1 C6 38.8(3) . . . . ?
N2 Sm1 N1 C6 151.8(3) . . . . ?
Cl1 Sm1 N1 C6 -106.7(2) . . . . ?
C2 Sm1 N1 C6 -148.6(4) . . . . ?
C4 Sm1 N1 C6 174.4(3) . . . . ?
Si1 Sm1 N1 C6 59.0(2) . . . . ?
N3 Sm1 N2 C4 -174.8(2) . . . . ?
N1 Sm1 N2 C4 58.0(2) . . . . ?
Cl1 Sm1 N2 C4 -47.8(2) . . . . ?
C2 Sm1 N2 C4 35.0(2) . . . . ?
Si1 Sm1 N2 C4 163.5(2) . . . . ?
N3 Sm1 N2 C18 -13.5(3) . . . . ?
N1 Sm1 N2 C18 -140.7(3) . . . . ?
Cl1 Sm1 N2 C18 113.5(3) . . . . ?
C2 Sm1 N2 C18 -163.7(3) . . . . ?
C4 Sm1 N2 C18 161.3(4) . . . . ?
Si1 Sm1 N2 C18 -35.3(3) . . . . ?
C31 Si1 N3 Si2 39.5(2) . . . . ?
C30 Si1 N3 Si2 -85.0(2) . . . . ?
C32 Si1 N3 Si2 156.5(2) . . . . ?
Sm1 Si1 N3 Si2 178.1(3) . . . . ?
C31 Si1 N3 Sm1 -138.51(16) . . . . ?
C30 Si1 N3 Sm1 96.89(19) . . . . ?
C32 Si1 N3 Sm1 -21.6(2) . . . . ?
C33 Si2 N3 Si1 -76.6(2) . . . . ?
C35 Si2 N3 Si1 164.77(18) . . . . ?
C34 Si2 N3 Si1 45.8(2) . . . . ?
C33 Si2 N3 Sm1 101.3(2) . . . . ?
C35 Si2 N3 Sm1 -17.4(2) . . . . ?
C34 Si2 N3 Sm1 -136.40(18) . . . . ?
N2 Sm1 N3 Si1 -52.21(16) . . . . ?
N1 Sm1 N3 Si1 45.27(18) . . . . ?
Cl1 Sm1 N3 Si1 -171.92(10) . . . . ?
C2 Sm1 N3 Si1 38.5(3) . . . . ?
C4 Sm1 N3 Si1 -55.5(2) . . . . ?
N2 Sm1 N3 Si2 129.83(16) . . . . ?
N1 Sm1 N3 Si2 -132.69(15) . . . . ?
Cl1 Sm1 N3 Si2 10.11(19) . . . . ?
C2 Sm1 N3 Si2 -139.45(16) . . . . ?
C4 Sm1 N3 Si2 126.50(16) . . . . ?
Si1 Sm1 N3 Si2 -178.0(3) . . . . ?
C6 N1 C2 C3 -172.6(3) . . . . ?
Sm1 N1 C2 C3 35.2(4) . . . . ?
C6 N1 C2 C1 8.2(4) . . . . ?
Sm1 N1 C2 C1 -144.0(3) . . . . ?
C6 N1 C2 Sm1 152.2(3) . . . . ?
N3 Sm1 C2 N1 12.7(3) . . . . ?
N2 Sm1 C2 N1 114.7(2) . . . . ?
Cl1 Sm1 C2 N1 -140.32(19) . . . . ?
C4 Sm1 C2 N1 133.1(2) . . . . ?
Si1 Sm1 C2 N1 34.3(2) . . . . ?
N3 Sm1 C2 C3 -138.4(2) . . . . ?
N2 Sm1 C2 C3 -36.47(18) . . . . ?
N1 Sm1 C2 C3 -151.1(3) . . . . ?
Cl1 Sm1 C2 C3 68.55(18) . . . . ?
C4 Sm1 C2 C3 -18.06(17) . . . . ?
Si1 Sm1 C2 C3 -116.84(17) . . . . ?
N3 Sm1 C2 C1 93.2(5) . . . . ?
N2 Sm1 C2 C1 -164.8(5) . . . . ?
N1 Sm1 C2 C1 80.5(5) . . . . ?
Cl1 Sm1 C2 C1 -59.8(4) . . . . ?
C4 Sm1 C2 C1 -146.4(5) . . . . ?
Si1 Sm1 C2 C1 114.8(4) . . . . ?
N1 C2 C3 C4 17.1(6) . . . . ?
C1 C2 C3 C4 -163.7(3) . . . . ?
Sm1 C2 C3 C4 42.9(4) . . . . ?
C18 N2 C4 C3 164.2(3) . . . . ?
Sm1 N2 C4 C3 -31.9(4) . . . . ?
C18 N2 C4 C5 -16.3(5) . . . . ?
Sm1 N2 C4 C5 147.6(3) . . . . ?
C18 N2 C4 Sm1 -163.9(3) . . . . ?
C2 C3 C4 N2 -19.7(6) . . . . ?
C2 C3 C4 C5 160.8(3) . . . . ?
C2 C3 C4 Sm1 -42.8(4) . . . . ?
N3 Sm1 C4 N2 7.2(3) . . . . ?
N1 Sm1 C4 N2 -116.2(2) . . . . ?
Cl1 Sm1 C4 N2 133.7(2) . . . . ?
C2 Sm1 C4 N2 -135.6(2) . . . . ?
Si1 Sm1 C4 N2 -18.9(2) . . . . ?
N3 Sm1 C4 C3 161.07(18) . . . . ?
N2 Sm1 C4 C3 153.8(3) . . . . ?
N1 Sm1 C4 C3 37.64(19) . . . . ?
Cl1 Sm1 C4 C3 -72.42(18) . . . . ?
C2 Sm1 C4 C3 18.23(17) . . . . ?
Si1 Sm1 C4 C3 134.94(17) . . . . ?
N3 Sm1 C4 C5 -68.5(5) . . . . ?
N2 Sm1 C4 C5 -75.8(5) . . . . ?
N1 Sm1 C4 C5 168.0(5) . . . . ?
Cl1 Sm1 C4 C5 58.0(5) . . . . ?
C2 Sm1 C4 C5 148.6(5) . . . . ?
Si1 Sm1 C4 C5 -94.7(5) . . . . ?
C2 N1 C6 C7 -88.6(4) . . . . ?
Sm1 N1 C6 C7 56.9(4) . . . . ?
C2 N1 C6 C11 93.1(4) . . . . ?
Sm1 N1 C6 C11 -121.4(3) . . . . ?
C11 C6 C7 C8 -0.7(5) . . . . ?
N1 C6 C7 C8 -179.0(3) . . . . ?
C11 C6 C7 C12 176.7(3) . . . . ?
N1 C6 C7 C12 -1.6(4) . . . . ?
C6 C7 C8 C9 -0.6(5) . . . . ?
C12 C7 C8 C9 -177.9(3) . . . . ?
C7 C8 C9 C10 1.2(5) . . . . ?
C8 C9 C10 C11 -0.6(6) . . . . ?
C9 C10 C11 C6 -0.6(5) . . . . ?
C9 C10 C11 C15 178.3(3) . . . . ?
C7 C6 C11 C10 1.3(5) . . . . ?
N1 C6 C11 C10 179.5(3) . . . . ?
C7 C6 C11 C15 -177.7(3) . . . . ?
N1 C6 C11 C15 0.6(5) . . . . ?
C8 C7 C12 C13 83.9(4) . . . . ?
C6 C7 C12 C13 -93.4(4) . . . . ?
C8 C7 C12 C14 -40.7(4) . . . . ?
C6 C7 C12 C14 142.0(3) . . . . ?
C10 C11 C15 C16 84.8(4) . . . . ?
C6 C11 C15 C16 -96.4(4) . . . . ?
C10 C11 C15 C17 -39.4(5) . . . . ?
C6 C11 C15 C17 139.5(3) . . . . ?
C4 N2 C18 C23 105.0(4) . . . . ?
Sm1 N2 C18 C23 -54.5(4) . . . . ?
C4 N2 C18 C19 -77.1(4) . . . . ?
Sm1 N2 C18 C19 123.4(3) . . . . ?
C23 C18 C19 C20 -2.8(5) . . . . ?
N2 C18 C19 C20 179.3(3) . . . . ?
C23 C18 C19 C24 175.5(3) . . . . ?
N2 C18 C19 C24 -2.5(5) . . . . ?
C18 C19 C20 C21 0.8(5) . . . . ?
C24 C19 C20 C21 -177.5(3) . . . . ?
C19 C20 C21 C22 1.1(6) . . . . ?
C20 C21 C22 C23 -1.2(6) . . . . ?
C21 C22 C23 C18 -0.7(5) . . . . ?
C21 C22 C23 C27 179.3(3) . . . . ?
C19 C18 C23 C22 2.7(5) . . . . ?
N2 C18 C23 C22 -179.4(3) . . . . ?
C19 C18 C23 C27 -177.3(3) . . . . ?
N2 C18 C23 C27 0.6(5) . . . . ?
C20 C19 C24 C26 -66.8(4) . . . . ?
C18 C19 C24 C26 115.0(4) . . . . ?
C20 C19 C24 C25 55.6(4) . . . . ?
C18 C19 C24 C25 -122.6(3) . . . . ?
C22 C23 C27 C29 83.0(5) . . . . ?
C18 C23 C27 C29 -96.9(5) . . . . ?
C22 C23 C27 C28 -42.0(5) . . . . ?
C18 C23 C27 C28 138.0(4) . . . . ?
